data_4003530
loop_
_publ_author_name
'Park, Geonju'
'Byun, Hye Ryung'
'Jang, Joon I.'
'Ok, Kang Min'

_publ_section_title
;
 Dimensionality--Band Gap--Third-Harmonic Generation Property Relationship
 in Novel Main-Group Metal Iodates
;
_journal_issue 8
_journal_name_full 'Chemistry of Materials'
_journal_page_first 3621
_journal_page_last 3630
_journal_paper_doi 10.1021/acs.chemmater.0c01054
_journal_volume 32
_journal_year 2020
_chemical_formula_moiety 'Ag Ga I4 O12'
_chemical_formula_sum 'Ag Ga I4 O12'
_chemical_formula_weight 877.19
_space_group_IT_number 2
_space_group_name_Hall '-P 1'
_space_group_name_H-M_alt 'P -1'
_symmetry_cell_setting triclinic
_symmetry_Int_Tables_number 2
_symmetry_space_group_name_Hall '-P 1'
_symmetry_space_group_name_H-M 'P -1'
_atom_sites_solution_primary direct
_atom_sites_solution_secondary difmap
_cell_angle_alpha 87.757(4)
_cell_angle_beta 77.802(4)
_cell_angle_gamma 80.176(3)
_cell_formula_units_Z 2
_cell_length_a 7.137(2)
_cell_length_b 7.605(2)
_cell_length_c 10.036(2)
_cell_measurement_reflns_used 12755
_cell_measurement_temperature 298(2)
_cell_measurement_theta_max 33.548
_cell_measurement_theta_min 0.361
_cell_measurement_wavelength 0.63
_cell_volume 524.6(2)
_computing_cell_refinement 'HKL3000sm (Otwinowski & Minor, 1997)'
_computing_data_collection 'PAL BL2D-SMDC Program (Shin et. al, 2016)'
_computing_data_reduction 'HKL3000sm (Otwinowski & Minor, 1997)'
_computing_molecular_graphics 'Ortep for Windows (Farrugia, 2012)'
_computing_publication_material 'WinGX publication routines (Farrugia, 2012)'
_computing_structure_refinement 'SHELXL-2018/3 (Sheldrick, 2018)'
_computing_structure_solution 'SHELXS-2013/2 (Sheldrick, 2013)'
_diffrn_ambient_temperature 298(2)
_diffrn_measured_fraction_theta_full 0.989
_diffrn_measured_fraction_theta_max 0.984
_diffrn_measurement_device_type 'Rayonix MX225HS CCD area detector'
_diffrn_measurement_method 'omega scan'
_diffrn_radiation_probe x-ray
_diffrn_radiation_type synchrotron
_diffrn_radiation_wavelength 0.63
_diffrn_reflns_av_R_equivalents 0.0311
_diffrn_reflns_av_unetI/netI 0.035
_diffrn_reflns_Laue_measured_fraction_full 0.989
_diffrn_reflns_Laue_measured_fraction_max 0.984
_diffrn_reflns_limit_h_max 10
_diffrn_reflns_limit_h_min -10
_diffrn_reflns_limit_k_max 10
_diffrn_reflns_limit_k_min -10
_diffrn_reflns_limit_l_max 14
_diffrn_reflns_limit_l_min -14
_diffrn_reflns_number 6208
_diffrn_reflns_point_group_measured_fraction_full 0.989
_diffrn_reflns_point_group_measured_fraction_max 0.984
_diffrn_reflns_theta_full 22.21
_diffrn_reflns_theta_max 26.732
_diffrn_reflns_theta_min 1.84
_diffrn_source 'PLSII 2D bending magnet'
_exptl_absorpt_coefficient_mu 11.606
_exptl_absorpt_correction_T_max 1
_exptl_absorpt_correction_T_min 0.732
_exptl_absorpt_correction_type empirical
_exptl_absorpt_process_details 'HKL3000sm Scalepack(Otwinowski et.al,2003)'
_exptl_crystal_colour colorless
_exptl_crystal_density_diffrn 5.553
_exptl_crystal_density_method 'not measured'
_exptl_crystal_description block
_exptl_crystal_F_000 772
_exptl_crystal_size_max 0.413
_exptl_crystal_size_mid 0.087
_exptl_crystal_size_min 0.041
_refine_diff_density_max 2.783
_refine_diff_density_min -1.889
_refine_diff_density_rms 0.417
_refine_ls_extinction_coef 0.0139(9)
_refine_ls_extinction_expression Fc^*^=kFc[1+0.001xFc^2^\l^3^/sin(2\q)]^-1/4^
_refine_ls_extinction_method 'SHELXL-2018/3 (Sheldrick 2018)'
_refine_ls_goodness_of_fit_ref 1.146
_refine_ls_hydrogen_treatment undef
_refine_ls_matrix_type full
_refine_ls_number_constraints 0
_refine_ls_number_parameters 164
_refine_ls_number_reflns 3160
_refine_ls_number_restraints 0
_refine_ls_restrained_S_all 1.146
_refine_ls_R_factor_all 0.0366
_refine_ls_R_factor_gt 0.0358
_refine_ls_shift/su_max 0.001
_refine_ls_shift/su_mean 0
_refine_ls_structure_factor_coef Fsqd
_refine_ls_weighting_details 'w=1/[\s^2^(Fo^2^)+(0.0574P)^2^+4.8560P] where P=(Fo^2^+2Fc^2^)/3'
_refine_ls_weighting_scheme calc
_refine_ls_wR_factor_gt 0.1001
_refine_ls_wR_factor_ref 0.1007
_reflns_Friedel_coverage 0
_reflns_number_gt 3122
_reflns_number_total 3160
_reflns_threshold_expression 'I > 2\s(I)'
_cod_data_source_file cm0c01054_si_002.cif
_cod_data_source_block AgGa(IO3)4
_cod_depositor_comments
;Adding full bibliography for 4003530--4003534.cif.

 Adding full bibliography for 4003530--4003534.cif.
;
_cod_database_code 4003530
_shelx_estimated_absorpt_t_min 0.087
_shelx_estimated_absorpt_t_max 0.648
_shelx_shelxl_version_number 2018/3

loop_
_symmetry_equiv_pos_as_xyz
'x, y, z'
'-x, -y, -z'

loop_
_atom_site_label
_atom_site_type_symbol
_atom_site_fract_x
_atom_site_fract_y
_atom_site_fract_z
_atom_site_U_iso_or_equiv
_atom_site_adp_type
_atom_site_occupancy
_atom_site_site_symmetry_order
_atom_site_calc_flag
_atom_site_refinement_flags_posn
_atom_site_refinement_flags_adp
_atom_site_refinement_flags_occupancy
_atom_site_disorder_assembly
_atom_site_disorder_group
I1 I 0.71197(5) 0.77049(5) 0.64856(4) 0.01103(12) Uani 1 1 d . . . . .
I2 I 0.24552(5) 0.72578(4) 0.49150(4) 0.00984(12) Uani 1 1 d . . . . .
I3 I 0.15171(5) 0.18768(5) 0.74485(4) 0.01115(12) Uani 1 1 d . . . . .
I4 I 0.35176(5) 0.83182(5) 1.01125(4) 0.01038(12) Uani 1 1 d . . . . .
Ag1 Ag 0.89686(9) 0.64869(8) 0.92478(6) 0.02418(15) Uani 1 1 d . . . . .
Ga1 Ga 0.42081(10) 0.49048(8) 0.77647(7) 0.01071(15) Uani 1 1 d . . . . .
O1 O 0.6637(7) 0.5755(6) 0.7594(5) 0.0140(8) Uani 1 1 d . . . . .
O2 O 0.9326(7) 0.7893(7) 0.7029(5) 0.0196(9) Uani 1 1 d . . . . .
O3 O 0.8152(7) 0.6497(6) 0.4918(5) 0.0167(8) Uani 1 1 d . . . . .
O4 O 0.3784(7) 0.6661(6) 0.6283(5) 0.0167(9) Uani 1 1 d . . . . .
O5 O 0.2233(7) 0.9604(6) 0.5111(5) 0.0163(8) Uani 1 1 d . . . . .
O6 O 0.4625(7) 0.7054(6) 0.3540(5) 0.0146(8) Uani 1 1 d . . . . .
O7 O 0.1663(7) 0.4160(6) 0.7940(5) 0.0145(8) Uani 1 1 d . . . . .
O8 O 0.1179(8) 0.1010(7) 0.9169(5) 0.0195(9) Uani 1 1 d . . . . .
O9 O -0.0987(7) 0.2235(6) 0.7314(5) 0.0172(9) Uani 1 1 d . . . . .
O10 O 0.2673(7) 0.6750(6) 0.9138(5) 0.0171(9) Uani 1 1 d . . . . .
O11 O 0.5193(8) 0.9245(6) 0.8756(5) 0.0171(9) Uani 1 1 d . . . . .
O12 O 0.5400(7) 0.6741(6) 1.0713(5) 0.0153(8) Uani 1 1 d . . . . .

loop_
_atom_site_aniso_label
_atom_site_aniso_U_11
_atom_site_aniso_U_22
_atom_site_aniso_U_33
_atom_site_aniso_U_23
_atom_site_aniso_U_13
_atom_site_aniso_U_12
I1 0.01291(19) 0.00864(18) 0.01367(18) 0.00059(12) -0.00753(13) -0.00193(12)
I2 0.01170(18) 0.00718(17) 0.01332(18) 0.00043(12) -0.00860(13) -0.00163(12)
I3 0.01252(19) 0.00810(18) 0.01521(19) -0.00039(12) -0.00827(14) -0.00153(13)
I4 0.01364(19) 0.00702(17) 0.01284(18) -0.00012(12) -0.00790(13) -0.00178(12)
Ag1 0.0240(3) 0.0310(3) 0.0184(2) -0.0007(2) -0.0103(2) 0.0006(2)
Ga1 0.0123(3) 0.0087(3) 0.0136(3) 0.0003(2) -0.0076(2) -0.0027(2)
O1 0.0162(19) 0.0091(17) 0.021(2) 0.0058(15) -0.0118(17) -0.0065(15)
O2 0.016(2) 0.022(2) 0.026(2) 0.0040(18) -0.0140(19) -0.0094(18)
O3 0.019(2) 0.015(2) 0.0156(19) -0.0021(16) -0.0052(17) 0.0006(16)
O4 0.019(2) 0.019(2) 0.016(2) 0.0069(16) -0.0145(17) -0.0039(17)
O5 0.024(2) 0.0041(17) 0.020(2) 0.0013(15) -0.0078(18) 0.0014(15)
O6 0.0117(18) 0.016(2) 0.0167(19) -0.0023(16) -0.0028(16) -0.0039(15)
O7 0.0122(18) 0.0103(18) 0.023(2) -0.0073(16) -0.0087(16) -0.0007(14)
O8 0.026(2) 0.019(2) 0.017(2) 0.0065(17) -0.0110(19) -0.0039(18)
O9 0.015(2) 0.017(2) 0.024(2) 0.0038(17) -0.0114(17) -0.0056(16)
O10 0.018(2) 0.0117(18) 0.026(2) -0.0055(17) -0.0126(18) -0.0054(16)
O11 0.024(2) 0.0123(19) 0.018(2) 0.0012(16) -0.0055(18) -0.0086(17)
O12 0.019(2) 0.0118(18) 0.0178(19) 0.0043(15) -0.0110(17) -0.0008(15)

loop_
_atom_type_symbol
_atom_type_description
_atom_type_scat_dispersion_real
_atom_type_scat_dispersion_imag
_atom_type_scat_source
O O 0.0085 0.0048 'International Tables Vol C Tables 4.2.6.8 and 6.1.1.4'
Ga Ga 0.3038 1.312 'International Tables Vol C Tables 4.2.6.8 and 6.1.1.4'
Ag Ag -1.1793 0.9013 'International Tables Vol C Tables 4.2.6.8 and 6.1.1.4'
I I -0.6369 1.4867 'International Tables Vol C Tables 4.2.6.8 and 6.1.1.4'

loop_
_geom_angle_atom_site_label_1
_geom_angle_atom_site_label_2
_geom_angle_atom_site_label_3
_geom_angle
_geom_angle_site_symmetry_1
_geom_angle_site_symmetry_3
_geom_angle_publ_flag
O2 I1 O3 99.3(2) . . ?
O2 I1 O1 94.3(2) . . ?
O3 I1 O1 97.5(2) . . ?
O5 I2 O4 95.4(2) . . ?
O5 I2 O6 95.4(2) . . ?
O4 I2 O6 95.3(2) . . ?
O9 I3 O8 97.4(2) . . ?
O9 I3 O7 98.6(2) . . ?
O8 I3 O7 94.8(2) . . ?
O11 I4 O10 100.1(2) . . ?
O11 I4 O12 95.1(2) . . ?
O10 I4 O12 97.9(2) . . ?
O2 Ag1 O8 103.69(17) . 2_667 ?
O2 Ag1 O7 81.45(18) . 1_655 ?
O8 Ag1 O7 135.27(16) 2_667 1_655 ?
O2 Ag1 O12 116.57(16) . . ?
O8 Ag1 O12 77.96(16) 2_667 . ?
O7 Ag1 O12 139.89(15) 1_655 . ?
O2 Ag1 O10 86.86(16) . 1_655 ?
O8 Ag1 O10 75.43(16) 2_667 1_655 ?
O7 Ag1 O10 60.35(14) 1_655 1_655 ?
O12 Ag1 O10 148.09(15) . 1_655 ?
O2 Ag1 O1 62.60(15) . . ?
O8 Ag1 O1 134.09(16) 2_667 . ?
O7 Ag1 O1 88.25(14) 1_655 . ?
O12 Ag1 O1 72.06(15) . . ?
O10 Ag1 O1 139.84(15) 1_655 . ?
O2 Ag1 O7 164.09(15) . 2_667 ?
O8 Ag1 O7 60.73(14) 2_667 2_667 ?
O7 Ag1 O7 111.55(12) 1_655 2_667 ?
O12 Ag1 O7 59.61(13) . 2_667 ?
O10 Ag1 O7 91.75(15) 1_655 2_667 ?
O1 Ag1 O7 124.78(14) . 2_667 ?
O2 Ag1 Ag1 140.07(13) . 2_767 ?
O8 Ag1 Ag1 98.46(11) 2_667 2_767 ?
O7 Ag1 Ag1 59.69(11) 1_655 2_767 ?
O12 Ag1 Ag1 100.21(10) . 2_767 ?
O10 Ag1 Ag1 67.05(11) 1_655 2_767 ?
O1 Ag1 Ag1 120.23(10) . 2_767 ?
O7 Ag1 Ag1 51.87(9) 2_667 2_767 ?
O1 Ga1 O7 177.17(19) . . ?
O1 Ga1 O12 95.0(2) . 2_667 ?
O7 Ga1 O12 86.8(2) . 2_667 ?
O1 Ga1 O6 92.7(2) . 2_666 ?
O7 Ga1 O6 89.49(18) . 2_666 ?
O12 Ga1 O6 89.8(2) 2_667 2_666 ?
O1 Ga1 O4 84.41(19) . . ?
O7 Ga1 O4 93.7(2) . . ?
O12 Ga1 O4 177.4(2) 2_667 . ?
O6 Ga1 O4 92.7(2) 2_666 . ?
O1 Ga1 O10 95.4(2) . . ?
O7 Ga1 O10 82.47(18) . . ?
O12 Ga1 O10 88.7(2) 2_667 . ?
O6 Ga1 O10 171.89(19) 2_666 . ?
O4 Ga1 O10 88.9(2) . . ?
I1 O1 Ga1 119.6(2) . . ?
I1 O1 Ag1 92.20(16) . . ?
Ga1 O1 Ag1 138.1(2) . . ?
I1 O2 Ag1 104.2(2) . . ?
I2 O4 Ga1 144.8(3) . . ?
I2 O6 Ga1 130.1(2) . 2_666 ?
I3 O7 Ga1 120.1(2) . . ?
I3 O7 Ag1 128.5(2) . 1_455 ?
Ga1 O7 Ag1 110.65(18) . 1_455 ?
I3 O8 Ag1 108.3(2) . 2_667 ?
I4 O10 Ga1 129.7(3) . . ?
I4 O12 Ga1 141.5(3) . 2_667 ?
I4 O12 Ag1 116.8(2) . . ?
Ga1 O12 Ag1 101.63(18) 2_667 . ?

loop_
_geom_bond_atom_site_label_1
_geom_bond_atom_site_label_2
_geom_bond_distance
_geom_bond_site_symmetry_2
_geom_bond_publ_flag
I1 O2 1.801(5) . ?
I1 O3 1.804(5) . ?
I1 O1 1.854(4) . ?
I2 O5 1.779(4) . ?
I2 O4 1.829(4) . ?
I2 O6 1.832(5) . ?
I3 O9 1.794(5) . ?
I3 O8 1.806(5) . ?
I3 O7 1.849(4) . ?
I4 O11 1.818(5) . ?
I4 O10 1.824(4) . ?
I4 O12 1.828(4) . ?
Ag1 O2 2.415(5) . ?
Ag1 O8 2.501(5) 2_667 ?
Ag1 O7 2.551(4) 1_655 ?
Ag1 O12 2.638(5) . ?
Ag1 O10 2.664(5) 1_655 ?
Ag1 O1 2.718(4) . ?
Ag1 O7 2.800(5) 2_667 ?
Ag1 Ag1 3.0162(12) 2_767 ?
Ga1 O1 1.924(5) . ?
Ga1 O7 1.964(5) . ?
Ga1 O12 1.973(4) 2_667 ?
Ga1 O6 1.974(4) 2_666 ?
Ga1 O4 1.996(4) . ?
Ga1 O10 2.015(5) . ?
